data_2004442
loop_
_publ_author_name
'Geiser, U.'
'Schlueter, J. A.'
'Kini, A. M.'
'Achenbach, C. A.'
'Komosa, A. S.'
'Williams, J. M.'

_publ_section_title
;
 3,4-Pyrazino-3',4'-ethylenedithio-2,2',5,5'-tetrathiafulvalenium
 Tetraiodothallate(III) Solvate (3:1) with 1,1,2-Trichloroethane,
 (PEDT--TTF)~3~TlI~4~.TCE
;
_journal_issue 1
_journal_name_full 'Acta Crystallographica Section C'
_journal_page_first 159
_journal_page_last 162
_journal_paper_doi 10.1107/S0108270195010079
_journal_volume 52
_journal_year 1996
_chemical_formula_sum 'C32 H21 Cl3 I4 N6 S18 Tl'
_chemical_formula_weight 1884.95
_space_group_IT_number 14
_symmetry_cell_setting monoclinic
_symmetry_space_group_name_Hall '-P 2ybc'
_symmetry_space_group_name_H-M 'P 1 21/c 1'
_atom_type_scat_source IntTabIV
_cell_angle_alpha 90
_cell_angle_beta 99.81(2)
_cell_angle_gamma 90
_cell_formula_units_Z 4
_cell_length_a 20.155(6)
_cell_length_b 12.151(2)
_cell_length_c 22.026(4)
_cell_measurement_reflns_used 22
_cell_measurement_temperature 298
_cell_measurement_theta_max 15.3
_cell_measurement_theta_min 10.8
_cell_volume 5315(2)
_diffrn_measurement_device 'Syntex P2~1~'
_diffrn_measurement_method \w
_diffrn_radiation_type MoK\a
_diffrn_radiation_wavelength 0.7107
_diffrn_reflns_av_R_equivalents 0.027
_diffrn_reflns_limit_h_max 23
_diffrn_reflns_limit_h_min -1
_diffrn_reflns_limit_k_max 0
_diffrn_reflns_limit_k_min -14
_diffrn_reflns_limit_l_max 25
_diffrn_reflns_limit_l_min -26
_diffrn_reflns_number 11311
_diffrn_reflns_theta_max 25
_diffrn_standards_decay_% '5% corrected'
_diffrn_standards_interval_count 58
_diffrn_standards_number 3
_exptl_absorpt_coefficient_mu 6.24
_exptl_absorpt_correction_T_max 0.667
_exptl_absorpt_correction_T_min 0.261
_exptl_absorpt_correction_type integration
_exptl_crystal_colour black
_exptl_crystal_density_diffrn 2.356
_exptl_crystal_description 'cut plate'
_exptl_crystal_size_max 0.28
_exptl_crystal_size_mid 0.23
_exptl_crystal_size_min 0.07
_refine_diff_density_max 1.5
_refine_diff_density_min -1.2
_refine_ls_extinction_method none
_refine_ls_goodness_of_fit_obs 1.77
_refine_ls_hydrogen_treatment 'H atoms not included'
_refine_ls_number_parameters 585
_refine_ls_number_reflns 5970
_refine_ls_R_factor_obs 0.070
_refine_ls_shift/esd_max 0.25
_refine_ls_structure_factor_coef F
_refine_ls_weighting_details 'w = 1/\s^2^(F)'
_refine_ls_weighting_scheme calc
_refine_ls_wR_factor_obs 0.051
_reflns_number_observed 5970
_reflns_number_total 9354
_reflns_observed_criterion I>2\s(I)
_cod_data_source_file sz1040.cif
_cod_data_source_block sz1040a
_cod_depositor_comments
;
The following automatic conversions were performed:

'_refine_ls_weighting_scheme' value '1/\s^2^(F)' was changed to
'calc'. New tag '_refine_ls_weighting_details' was created. The value
of the new tag was set to 'w = 1/\s^2^(F)'.

Automatic conversion script
Id: cif_fix_values 3143 2015-03-26 13:38:13Z robertas 
;
_cod_original_sg_symbol_H-M 'P 21/c'
_cod_database_code 2004442

loop_
_symmetry_equiv_pos_as_xyz
x,y,z
-x,-y,-z
x,1/2-y,1/2+z
-x,-1/2+y,-1/2-z

loop_
_atom_site_label
_atom_site_fract_x
_atom_site_fract_y
_atom_site_fract_z
_atom_site_U_iso_or_equiv
Tl .00264(3) .21247(6) .27810(3) .0503(2)
I1 -.09975(6) .29064(11) .18920(5) .0743(5)
I2 .04524(7) .38038(11) .36009(5) .0784(5)
I3 .11394(6) .14430(10) .23033(5) .0648(5)
I4 -.04641(6) .04034(10) .33983(5) .0698(5)
S1 .6418(2) .1042(3) .4740(2) .0386(14)
S2 .6351(2) -.1352(3) .4870(2) .0379(13)
S3 .4869(2) .1075(3) .4049(2) .0380(13)
S4 .4821(2) -.1361(3) .4174(2) .0377(13)
S5 .7826(2) .1248(3) .5386(2) .051(2)
S6 .7738(2) -.1635(3) .5515(2) .054(2)
N1 .3589(6) .1009(9) .3442(5) .036(4)
N2 .3561(6) -.1329(9) .3544(5) .035(4)
C1 .5939(6) -.0137(10) .4607(5) .030(5)
C2 .5283(6) -.0144(11) .4310(6) .032(5)
C3 .7139(7) .0392(12) .5122(6) .038(5)
C4 .7111(7) -.0727(11) .5177(6) .036(5)
C5 .4115(7) .0431(11) .3721(6) .034(5)
C6 .4092(7) -.0744(10) .3770(6) .030(5)
C7 .8515(8) .0260(14) .5401(7) .060(7)
C8 .8447(7) -.0723(13) .5816(7) .059(7)
C9 .3031(8) .0435(14) .3201(6) .046(6)
C10 .3018(8) -.0737(13) .3251(6) .044(6)
S11 .5879(2) .1046(3) .1246(2) .0384(13)
S12 .5901(2) -.1355(3) .1192(2) .0399(14)
S13 .4333(2) .1061(3) .0576(2) .0404(14)
S14 .4367(2) -.1372(3) .0487(2) .0395(13)
S15 .7289(2) .1315(3) .1817(2) .051(2)
S16 .7301(2) -.1596(3) .1837(2) .054(2)
N11 .3029(6) .0998(9) .0041(5) .038(4)
N12 .3058(6) -.1325(10) -.0036(5) .040(5)
C11 .5438(7) -.0161(11) .1014(6) .034(5)
C12 .4794(7) -.0152(10) .0725(6) .032(5)
C13 .6648(7) .0406(11) .1551(5) .031(5)
C14 .6647(7) -.0703(11) .1535(6) .033(5)
C15 .3573(7) .0415(12) .0253(6) .035(5)
C16 .3603(6) -.0718(12) .0220(5) .029(5)
C17 .7987(9) .036(2) .2033(10) .101(10)
C18 .7894(9) -.064(2) .2248(9) .090(9)
C19 .2475(8) .0410(13) -.0221(6) .046(6)
C20 .2506(8) -.073(2) -.0260(6) .054(7)
S21 .6156(2) .1985(3) .3050(2) .0443(14)
S22 .6144(2) .4413(3) .3029(2) .0395(14)
S23 .4616(2) .1946(3) .2343(2) .0455(14)
S24 .4603(2) .4395(3) .2326(2) .0394(13)
S25 .7602(2) .1779(3) .3544(2) .062(2)
S26 .7593(2) .4676(3) .3493(2) .052(2)
N21 .3373(6) .1979(10) .1702(5) .047(5)
N22 .3355(6) .4303(9) .1668(5) .042(5)
C21 .5705(7) .3187(10) .2828(6) .034(5)
C22 .5063(7) .3171(11) .2535(6) .032(5)
C23 .6926(7) .2657(12) .3303(6) .042(6)
C24 .6920(7) .3773(13) .3278(6) .040(6)
C25 .3888(7) .2565(11) .1966(6) .037(5)
C26 .3880(7) .3726(12) .1942(6) .036(5)
C27 .8213(8) .2690(13) .3940(7) .062(7)
C28 .8307(8) .3758(15) .3556(7) .067(7)
C29 .2822(8) .2533(13) .1420(7) .052(6)
C30 .2811(7) .3700(13) .1398(6) .043(6)
Cl1A* .117(2) .145(7) .0473(11) .15(2)
Cl1B* .1196(8) .265(3) .0619(10) .212(13)
Cl2 .0018(5) .3436(6) -.0008(4) .169(4)
Cl3 -.0755(3) .1304(7) .0292(3) .147(4)
C31A* .030(2) .260(3) .061(2) .114(14)
C31B* .031(5) .187(9) .034(4) .11(3)
C32A* .075(3) .080(4) .044(2) .028(14)
C32B* .012(2) .143(3) .051(2) .108(14)

loop_
_geom_angle_atom_site_label_1
_geom_angle_atom_site_label_2
_geom_angle_atom_site_label_3
_geom_angle
_geom_angle_publ_flag
I1 Tl I3 112.99(4) yes
I1 Tl I2 108.73(5) yes
I1 Tl I4 108.79(4) yes
I3 Tl I2 106.76(5) yes
I3 Tl I4 109.98(5) yes
I2 Tl I4 109.53(4) yes
C1 S1 C3 95.9(6) yes
C4 S2 C1 95.5(6) yes
C2 S3 C5 95.1(6) yes
C2 S4 C6 95.8(6) yes
C3 S5 C7 99.8(7) yes
C4 S6 C8 103.6(7) yes
C5 N1 C9 116.9(12) yes
C6 N2 C10 115.3(12) yes
C2 C1 S1 123.6(10) yes
C2 C1 S2 121.2(10) yes
S1 C1 S2 115.2(7) yes
C1 C2 S4 122.0(11) yes
C1 C2 S3 121.3(10) yes
S4 C2 S3 116.8(7) yes
C4 C3 S1 116.7(11) yes
C4 C3 S5 127.2(11) yes
S1 C3 S5 116.0(9) yes
C3 C4 S2 116.6(11) yes
C3 C4 S6 128.9(11) yes
S2 C4 S6 114.5(8) yes
N1 C5 C6 121.8(12) yes
N1 C5 S3 121.4(11) yes
C6 C5 S3 116.8(10) yes
N2 C6 C5 123.2(12) yes
N2 C6 S4 121.4(10) yes
C5 C6 S4 115.4(10) yes
C8 C7 S5 112.2(11) yes
C7 C8 S6 113.5(11) yes
N1 C9 C10 120.6(14) yes
N2 C10 C9 122.3(14) yes
C11 S11 C13 96.4(6) yes
C11 S12 C14 96.2(6) yes
C12 S13 C15 95.6(6) yes
C16 S14 C12 94.3(6) yes
C13 S15 C17 100.5(7) yes
C14 S16 C18 100.7(8) yes
C15 N11 C19 115.9(12) yes
C20 N12 C16 114.7(12) yes
C12 C11 S12 123.6(10) yes
C12 C11 S11 122.3(11) yes
S12 C11 S11 114.2(8) yes
C11 C12 S13 122.4(11) yes
C11 C12 S14 121.4(10) yes
S13 C12 S14 116.2(7) yes
C14 C13 S15 130.3(11) yes
C14 C13 S11 115.7(10) yes
S15 C13 S11 114.0(8) yes
C13 C14 S16 127.7(11) yes
C13 C14 S12 117.5(10) yes
S16 C14 S12 114.8(8) yes
N11 C15 C16 123.8(13) yes
N11 C15 S13 121.0(11) yes
C16 C15 S13 115.1(11) yes
N12 C16 C15 121.6(12) yes
N12 C16 S14 119.7(11) yes
C15 C16 S14 118.7(11) yes
C18 C17 S15 121.7(17) yes
C17 C18 S16 122.3(15) yes
N11 C19 C20 120.3(14) yes
N12 C20 C19 123.7(14) yes
C21 S21 C23 95.1(7) yes
C21 S22 C24 95.0(7) yes
C25 S23 C22 96.0(7) yes
C26 S24 C22 95.3(6) yes
C23 S25 C27 102.1(7) yes
C24 S26 C28 101.8(8) yes
C25 N21 C29 117.3(13) yes
C26 N22 C30 115.6(12) yes
C22 C21 S21 122.3(10) yes
C22 C21 S22 122.5(11) yes
S21 C21 S22 115.2(8) yes
C21 C22 S23 122.7(11) yes
C21 C22 S24 122.1(10) yes
S23 C22 S24 115.2(7) yes
C24 C23 S25 128.8(11) yes
C24 C23 S21 116.7(11) yes
S25 C23 S21 114.5(8) yes
C23 C24 S26 128.0(12) yes
C23 C24 S22 117.3(11) yes
S26 C24 S22 114.7(9) yes
N21 C25 C26 121.5(13) yes
N21 C25 S23 121.3(11) yes
C26 C25 S23 117.1(11) yes
N22 C26 C25 123.3(13) yes
N22 C26 S24 120.5(11) yes
C25 C26 S24 116.1(11) yes
C28 C27 S25 112.7(11) yes
C27 C28 S26 112.5(11) yes
N21 C29 C30 121.2(14) yes
N22 C30 C29 121.0(14) yes

loop_
_geom_bond_atom_site_label_1
_geom_bond_atom_site_label_2
_geom_bond_distance
_geom_bond_publ_flag
Tl I1 2.7599(14) yes
Tl I3 2.7621(15) yes
Tl I2 2.7627(14) yes
Tl I4 2.7674(14) yes
S1 C1 1.724(13) yes
S1 C3 1.740(14) yes
S2 C4 1.739(14) yes
S2 C1 1.744(13) yes
S3 C2 1.749(13) yes
S3 C5 1.751(14) yes
S4 C2 1.746(13) yes
S4 C6 1.752(13) yes
S5 C3 1.749(14) yes
S5 C7 1.83(2) yes
S6 C4 1.746(14) yes
S6 C8 1.840(14) yes
N1 C5 1.33(2) yes
N1 C9 1.35(2) yes
N2 C6 1.311(15) yes
N2 C10 1.38(2) yes
C1 C2 1.37(2) yes
C3 C4 1.37(2) yes
C5 C6 1.43(2) yes
C7 C8 1.53(2) yes
C9 C10 1.43(2) yes
S11 C11 1.745(13) yes
S11 C13 1.761(13) yes
S12 C11 1.734(14) yes
S12 C14 1.751(13) yes
S13 C12 1.743(13) yes
S13 C15 1.761(14) yes
S14 C16 1.744(13) yes
S14 C12 1.749(13) yes
S15 C13 1.726(13) yes
S15 C17 1.82(2) yes
S16 C14 1.750(13) yes
S16 C18 1.79(2) yes
N11 C15 1.32(2) yes
N11 C19 1.37(2) yes
N12 C20 1.35(2) yes
N12 C16 1.36(2) yes
C11 C12 1.35(2) yes
C13 C14 1.35(2) yes
C15 C16 1.38(2) yes
C17 C18 1.34(2) yes
C19 C20 1.39(2) yes
S21 C21 1.745(13) yes
S21 C23 1.759(14) yes
S22 C21 1.750(13) yes
S22 C24 1.750(14) yes
S23 C25 1.731(14) yes
S23 C22 1.754(13) yes
S24 C26 1.756(14) yes
S24 C22 1.770(14) yes
S25 C23 1.740(15) yes
S25 C27 1.771(14) yes
S26 C24 1.747(15) yes
S26 C28 1.81(2) yes
N21 C25 1.31(2) yes
N21 C29 1.36(2) yes
N22 C26 1.33(2) yes
N22 C30 1.37(2) yes
C21 C22 1.35(2) yes
C23 C24 1.36(2) yes
C25 C26 1.41(2) yes
C27 C28 1.58(2) yes
C29 C30 1.42(2) yes
